data_1571919
loop_
_publ_author_name
'Escomel, L&#xe9;on'
'Martins, Frederico F.'
'Vendier, Laure'
'Coffinet, Ana&#xef;s'
'Queyriaux, Nicolas'
'Krewald, Vera'
'Simonneau, Antoine'

_publ_section_title
;
 Coordination of Al(C<sub>6</sub>F<sub>5</sub>)<sub>3</sub> <i>vs.</i>
 B(C<sub>6</sub>F<sub>5</sub>)<sub>3</sub> on group 6 end-on dinitrogen
 complexes: chemical and structural divergences.
;
_journal_issue 29
_journal_name_full 'Chemical science'
_journal_page_first 11321
_journal_page_last 11336
_journal_paper_doi 10.1039/d4sc02713b
_journal_volume 15
_journal_year 2024
_chemical_formula_moiety 'C68 H44 Al2 F30 N4 P4 W, C7 H8'
_chemical_formula_sum 'C75 H52 Al2 F30 N4 P4 W'
_chemical_formula_weight 1940.91
_space_group_IT_number 2
_space_group_name_Hall '-P 1'
_space_group_name_H-M_alt 'P -1'
_symmetry_cell_setting triclinic
_symmetry_space_group_name_Hall '-P 1'
_symmetry_space_group_name_H-M 'P -1'
_atom_sites_solution_hydrogens difmap
_atom_sites_solution_primary direct
_audit_update_record
;
2024-04-09 deposited with the CCDC.	2024-06-16 downloaded from the CCDC.
;
_cell_angle_alpha 75.1197(9)
_cell_angle_beta 82.0640(9)
_cell_angle_gamma 76.0014(9)
_cell_formula_units_Z 2
_cell_length_a 13.44705(13)
_cell_length_b 13.61546(15)
_cell_length_c 24.0453(2)
_cell_measurement_reflns_used 54216
_cell_measurement_temperature 100
_cell_measurement_theta_max 78.89
_cell_measurement_theta_min 3.36
_cell_volume 4114.84(7)
_computing_cell_refinement
; 
CrysAlisPro 1.171.41.120a (Rigaku OD, 2021)
;
_computing_data_collection 'CrysAlisPro 1.171.41.120a (Rigaku OD, 2021)'
_computing_data_reduction
; 
 CrysAlisPro 1.171.41.120a (Rigaku OD, 2021) 
;
_computing_molecular_graphics 'CAMERON (Watkin et al., 1996)'
_computing_publication_material 'CRYSTALS (Betteridge et al., 2003)'
_computing_structure_refinement 'CRYSTALS (Betteridge et al., 2003)'
_computing_structure_solution 'SHELXT (Sheldrick, 2015)'
_diffrn_ambient_temperature 100
_diffrn_detector 'Hybrid Pixel Array Detector'
_diffrn_detector_area_resol_mean 10.0000
_diffrn_detector_type HyPix
_diffrn_measured_fraction_theta_full 0.995
_diffrn_measured_fraction_theta_max 0.973
_diffrn_measurement_device 'four-circle diffractometer'
_diffrn_measurement_device_type 'XtaLAB Synergy, Dualflex, HyPix'
_diffrn_measurement_method '\f & \w scans'
_diffrn_radiation_monochromator mirror
_diffrn_radiation_probe x-ray
_diffrn_radiation_type 'Cu K\a'
_diffrn_radiation_wavelength 1.54184
_diffrn_reflns_av_R_equivalents 0.049
_diffrn_reflns_av_unetI/netI 0.048
_diffrn_reflns_limit_h_max 17
_diffrn_reflns_limit_h_min -17
_diffrn_reflns_limit_k_max 17
_diffrn_reflns_limit_k_min -14
_diffrn_reflns_limit_l_max 30
_diffrn_reflns_limit_l_min -30
_diffrn_reflns_number 85784
_diffrn_reflns_theta_full 72.926
_diffrn_reflns_theta_max 80.139
_diffrn_reflns_theta_min 3.398
_diffrn_source 'micro-focus sealed X-ray tube'
_diffrn_source_type 'PhotonJet (Cu) X-ray Source'
_diffrn_standards_number 0
_exptl_absorpt_coefficient_mu 4.553
_exptl_absorpt_correction_T_max 0.91
_exptl_absorpt_correction_T_min 0.58
_exptl_absorpt_correction_type multi-scan
_exptl_absorpt_process_details
; 
 CrysAlisPro 1.171.41.120a (Rigaku OD, 2021)
;
_exptl_crystal_colour yellow
_exptl_crystal_density_diffrn 1.566
_exptl_crystal_density_meas ?
_exptl_crystal_density_method 'not measured'
_exptl_crystal_description plate
_exptl_crystal_F_000 1920
_exptl_crystal_size_max 0.120
_exptl_crystal_size_mid 0.100
_exptl_crystal_size_min 0.020
_refine_diff_density_max 2.01
_refine_diff_density_min -2.30
_refine_ls_extinction_coef 50(5)
_refine_ls_extinction_method 'Larson (1970), Equation 22'
_refine_ls_goodness_of_fit_ref 0.9973
_refine_ls_hydrogen_treatment noref
_refine_ls_matrix_type full
_refine_ls_number_parameters 1046
_refine_ls_number_reflns 17491
_refine_ls_number_restraints 0
_refine_ls_R_factor_all 0.0479
_refine_ls_R_factor_gt 0.0457
_refine_ls_shift/su_max 0.0009948
_refine_ls_shift/su_mean 0.0000441
_refine_ls_structure_factor_coef Fsqd
_refine_ls_weighting_details
;
 Method= Modified Sheldrick 
 w=1/[\s^2^(F^2^) + ( 0.06P)^2^ +16.02P] 
 ,where P=(max(Fo^2^,0) + 2Fc^2^)/3 
;
_refine_ls_weighting_scheme calc
_refine_ls_wR_factor_all 0.1211
_refine_ls_wR_factor_gt 0.1188
_refine_ls_wR_factor_ref 0.1211
_reflns_limit_h_max 17
_reflns_limit_h_min -16
_reflns_limit_k_max 17
_reflns_limit_k_min -16
_reflns_limit_l_max 30
_reflns_limit_l_min 0
_reflns_number_gt 16374
_reflns_number_total 17520
_reflns_threshold_expression I>2.0\s(I)
_oxford_diffrn_Wilson_B_factor 2.17
_oxford_diffrn_Wilson_scale 1.20
_oxford_refine_ls_r_factor_ref 0.0479
_oxford_refine_ls_scale 1.347(5)
_oxford_reflns_number_all 17491
_cod_data_source_file d4sc02713b2.cif
_cod_data_source_block 20230913LeonN
_cod_depositor_comments
;
The following automatic conversions were performed:

data item '_exptl_crystal_density_meas' value 'not measured' was
changed to '?' -- the value is perceived as not measured.

Automatic conversion script
Id: cif_fix_values 8170 2020-07-09 18:12:32Z antanas 

 Adding full bibliography for 1571910--1571919.cif.
;
_cod_original_cell_volume 4114.84(8)
_cod_original_sg_symbol_H-M 'P -1 '
_cod_original_formula_sum 'C75 H52 Al2 F30 N4 P4 W1'
_cod_database_code 1571919
_oxford_refine_reflns_threshold_expression I>-3.0\s(I)
_oxford_refine_ls_r_factor_all 0.0479
_oxford_refine_ls_wr_factor_all 0.1211
_platon_squeeze_void_probe_radius 1.20

loop_
_symmetry_equiv_pos_as_xyz
x,y,z
-x,-y,-z

loop_
_atom_site_label
_atom_site_type_symbol
_atom_site_fract_x
_atom_site_fract_y
_atom_site_fract_z
_atom_site_U_iso_or_equiv
_atom_site_occupancy
_atom_site_adp_type
_atom_site_refinement_flags_posn
_atom_site_refinement_flags_adp
_atom_site_refinement_flags_occupancy
_atom_site_disorder_assembly
_atom_site_disorder_group
_atom_site_attached_hydrogens
W1 W 0.878467(12) 0.274156(11) 0.722419(7) 0.0231 1.0000 Uani . . . . . .
P2 P 0.92665(7) 0.30153(7) 0.61474(4) 0.0237 1.0000 Uani . . . . . .
C3 C 0.9791(3) 0.1748(3) 0.59740(18) 0.0296 1.0000 Uani . . . . . .
C4 C 0.8423(3) 0.3685(3) 0.55667(17) 0.0279 1.0000 Uani . . . . . .
C5 C 0.8254(3) 0.4770(3) 0.53723(17) 0.0291 1.0000 Uani . . . . . .
C6 C 0.7609(3) 0.5285(3) 0.4937(2) 0.0351 1.0000 Uani . . . . . .
C7 C 0.7118(3) 0.4734(3) 0.46896(19) 0.0371 1.0000 Uani . . . . . .
C8 C 0.7288(3) 0.3658(3) 0.4876(2) 0.0367 1.0000 Uani . . . . . .
C9 C 0.7932(3) 0.3138(3) 0.53116(19) 0.0323 1.0000 Uani . . . . . .
P3 P 0.87482(7) 0.46239(7) 0.72549(4) 0.0271 1.0000 Uani . . . . . .
C11 C 0.9929(3) 0.4705(3) 0.75149(19) 0.0335 1.0000 Uani . . . . . .
C12 C 0.8640(3) 0.5689(3) 0.66077(18) 0.0287 1.0000 Uani . . . . . .
C13 C 0.7670(3) 0.6202(3) 0.64161(19) 0.0310 1.0000 Uani . . . . . .
C14 C 0.7574(3) 0.7027(3) 0.5934(2) 0.0357 1.0000 Uani . . . . . .
C15 C 0.8435(4) 0.7339(3) 0.5630(2) 0.0405 1.0000 Uani . . . . . .
C16 C 0.9404(3) 0.6837(3) 0.5809(2) 0.0396 1.0000 Uani . . . . . .
C17 C 0.9498(3) 0.6020(3) 0.6301(2) 0.0331 1.0000 Uani . . . . . .
C18 C 0.7774(4) 0.5202(3) 0.7756(2) 0.0379 1.0000 Uani . . . . . .
P1 P 0.68447(7) 0.30096(7) 0.71240(5) 0.0294 1.0000 Uani . . . . . .
C20 C 0.6652(3) 0.2178(3) 0.6681(2) 0.0362 1.0000 Uani . . . . . .
C21 C 0.6057(3) 0.4278(3) 0.6810(2) 0.0329 1.0000 Uani . . . . . .
C22 C 0.5539(3) 0.4944(3) 0.7165(2) 0.0410 1.0000 Uani . . . . . .
C23 C 0.4960(3) 0.5925(3) 0.6921(3) 0.0487 1.0000 Uani . . . . . .
C24 C 0.4884(3) 0.6231(3) 0.6331(3) 0.0508 1.0000 Uani . . . . . .
C25 C 0.5373(3) 0.5577(4) 0.5981(3) 0.0466 1.0000 Uani . . . . . .
C26 C 0.5967(3) 0.4598(3) 0.6219(2) 0.0354 1.0000 Uani . . . . . .
C27 C 0.6011(3) 0.2568(4) 0.7758(2) 0.0402 1.0000 Uani . . . . . .
P4 P 0.86024(8) 0.22465(8) 0.83189(4) 0.0319 1.0000 Uani . . . . . .
C29 C 0.7426(4) 0.2548(4) 0.8773(2) 0.0471 1.0000 Uani . . . . . .
C30 C 0.8922(4) 0.0830(4) 0.8579(2) 0.0451 1.0000 Uani . . . . . .
C31 C 0.9497(3) 0.2645(3) 0.86731(18) 0.0355 1.0000 Uani . . . . . .
C32 C 0.9177(4) 0.3436(4) 0.8972(2) 0.0448 1.0000 Uani . . . . . .
C33 C 0.9886(6) 0.3742(5) 0.9227(2) 0.0625 1.0000 Uani . . . . . .
C34 C 1.0905(6) 0.3267(6) 0.9188(3) 0.0715 1.0000 Uani . . . . . .
C35 C 1.1237(4) 0.2478(6) 0.8900(2) 0.0603 1.0000 Uani . . . . . .
C36 C 1.0533(4) 0.2162(4) 0.8644(2) 0.0435 1.0000 Uani . . . . . .
N1 N 0.8840(2) 0.1312(2) 0.72463(13) 0.0245 1.0000 Uani . . . . . .
N2 N 0.8884(2) 0.0451(2) 0.72633(15) 0.0288 1.0000 Uani . . . . . .
Al1 Al 0.90497(8) -0.09090(8) 0.71303(5) 0.0273 1.0000 Uani . . . . . .
C40 C 0.7717(3) -0.0893(3) 0.68428(19) 0.0321 1.0000 Uani . . . . . .
C41 C 0.7361(3) -0.0199(3) 0.63445(19) 0.0314 1.0000 Uani . . . . . .
F42 F 0.79239(19) 0.04971(18) 0.60442(11) 0.0364 1.0000 Uani . . . . . .
C43 C 0.6445(3) -0.0141(3) 0.6128(2) 0.0359 1.0000 Uani . . . . . .
F44 F 0.6159(2) 0.0552(2) 0.56401(12) 0.0468 1.0000 Uani . . . . . .
C45 C 0.5820(3) -0.0795(4) 0.6425(2) 0.0412 1.0000 Uani . . . . . .
F46 F 0.4921(2) -0.0753(3) 0.62328(15) 0.0581 1.0000 Uani . . . . . .
C47 C 0.6123(3) -0.1504(3) 0.6927(2) 0.0394 1.0000 Uani . . . . . .
C48 C 0.7060(3) -0.1541(3) 0.7122(2) 0.0348 1.0000 Uani . . . . . .
F49 F 0.7313(2) -0.22624(18) 0.76127(12) 0.0431 1.0000 Uani . . . . . .
F50 F 0.5523(2) -0.2151(2) 0.72226(15) 0.0546 1.0000 Uani . . . . . .
C51 C 0.9251(3) -0.1904(3) 0.78989(18) 0.0323 1.0000 Uani . . . . . .
C52 C 1.0026(3) -0.2786(3) 0.80024(18) 0.0337 1.0000 Uani . . . . . .
F53 F 1.06783(19) -0.30690(18) 0.75616(11) 0.0379 1.0000 Uani . . . . . .
C54 C 1.0178(4) -0.3441(3) 0.8541(2) 0.0428 1.0000 Uani . . . . . .
F55 F 1.0958(3) -0.4287(2) 0.86107(14) 0.0588 1.0000 Uani . . . . . .
C56 C 0.9523(5) -0.3224(4) 0.9005(2) 0.0503 1.0000 Uani . . . . . .
F57 F 0.9649(3) -0.3857(3) 0.95342(13) 0.0729 1.0000 Uani . . . . . .
C58 C 0.8723(5) -0.2366(4) 0.8927(2) 0.0496 1.0000 Uani . . . . . .
C59 C 0.8608(4) -0.1738(3) 0.8381(2) 0.0386 1.0000 Uani . . . . . .
F60 F 0.7794(2) -0.09107(19) 0.83209(13) 0.0464 1.0000 Uani . . . . . .
F61 F 0.8065(3) -0.2167(3) 0.93785(14) 0.0702 1.0000 Uani . . . . . .
C62 C 1.0316(3) -0.1061(3) 0.65947(19) 0.0313 1.0000 Uani . . . . . .
C63 C 1.1265(3) -0.1222(3) 0.6804(2) 0.0377 1.0000 Uani . . . . . .
F64 F 1.1299(2) -0.1229(2) 0.73639(14) 0.0486 1.0000 Uani . . . . . .
C65 C 1.2198(3) -0.1391(3) 0.6485(3) 0.0492 1.0000 Uani . . . . . .
F66 F 1.3087(2) -0.1570(3) 0.6729(2) 0.0752 1.0000 Uani . . . . . .
C67 C 1.2207(4) -0.1357(4) 0.5912(3) 0.0597 1.0000 Uani . . . . . .
F68 F 1.3100(3) -0.1516(3) 0.5590(2) 0.0898 1.0000 Uani . . . . . .
C69 C 1.1288(5) -0.1165(3) 0.5672(2) 0.0568 1.0000 Uani . . . . . .
C70 C 1.0372(4) -0.1040(3) 0.6015(2) 0.0393 1.0000 Uani . . . . . .
F71 F 0.9508(3) -0.0891(2) 0.57513(12) 0.0522 1.0000 Uani . . . . . .
F72 F 1.1283(4) -0.1109(3) 0.51048(15) 0.0882 1.0000 Uani . . . . . .
N3 N 1.0239(2) 0.2474(2) 0.72457(13) 0.0239 1.0000 Uani . . . . . .
N4 N 1.1120(2) 0.2319(2) 0.72372(15) 0.0281 1.0000 Uani . . . . . .
Al2 Al 1.25665(8) 0.20773(8) 0.72323(5) 0.0279 1.0000 Uani . . . . . .
C76 C 1.3179(3) 0.2036(3) 0.64281(18) 0.0292 1.0000 Uani . . . . . .
C77 C 1.2915(3) 0.1399(3) 0.61330(19) 0.0328 1.0000 Uani . . . . . .
F78 F 1.21992(19) 0.08417(19) 0.63857(12) 0.0393 1.0000 Uani . . . . . .
C79 C 1.3353(3) 0.1280(3) 0.5595(2) 0.0379 1.0000 Uani . . . . . .
F80 F 1.3062(2) 0.0655(2) 0.53275(13) 0.0488 1.0000 Uani . . . . . .
C81 C 1.4105(3) 0.1810(3) 0.5330(2) 0.0384 1.0000 Uani . . . . . .
F82 F 1.4567(2) 0.1686(2) 0.48153(12) 0.0518 1.0000 Uani . . . . . .
C83 C 1.4408(3) 0.2448(3) 0.5608(2) 0.0366 1.0000 Uani . . . . . .
C84 C 1.3933(3) 0.2554(3) 0.61410(19) 0.0315 1.0000 Uani . . . . . .
F85 F 1.42492(18) 0.32086(18) 0.63832(12) 0.0380 1.0000 Uani . . . . . .
F86 F 1.5153(2) 0.2958(2) 0.53551(13) 0.0484 1.0000 Uani . . . . . .
C87 C 1.2792(3) 0.3306(3) 0.74649(19) 0.0329 1.0000 Uani . . . . . .
C88 C 1.3188(3) 0.3318(4) 0.7963(2) 0.0395 1.0000 Uani . . . . . .
F89 F 1.3534(2) 0.2402(2) 0.83386(12) 0.0484 1.0000 Uani . . . . . .
C90 C 1.3271(4) 0.4218(5) 0.8099(2) 0.0499 1.0000 Uani . . . . . .
F91 F 1.3661(3) 0.4174(3) 0.85927(16) 0.0698 1.0000 Uani . . . . . .
C92 C 1.2951(4) 0.5166(4) 0.7730(3) 0.0508 1.0000 Uani . . . . . .
F93 F 1.3021(3) 0.6039(3) 0.78630(19) 0.0716 1.0000 Uani . . . . . .
C94 C 1.2576(4) 0.5204(3) 0.7221(2) 0.0443 1.0000 Uani . . . . . .
C95 C 1.2504(3) 0.4286(3) 0.7102(2) 0.0362 1.0000 Uani . . . . . .
F96 F 1.21029(19) 0.43622(18) 0.66045(11) 0.0384 1.0000 Uani . . . . . .
F97 F 1.2294(2) 0.6117(2) 0.68426(16) 0.0574 1.0000 Uani . . . . . .
C98 C 1.3017(3) 0.0668(3) 0.77332(18) 0.0325 1.0000 Uani . . . . . .
C99 C 1.2403(3) -0.0047(3) 0.79732(19) 0.0349 1.0000 Uani . . . . . .
F100 F 1.1387(2) 0.02274(19) 0.79255(12) 0.0420 1.0000 Uani . . . . . .
C101 C 1.2781(4) -0.1056(3) 0.8268(2) 0.0456 1.0000 Uani . . . . . .
F102 F 1.2153(3) -0.1717(2) 0.84857(15) 0.0622 1.0000 Uani . . . . . .
C103 C 1.3809(5) -0.1377(4) 0.8333(2) 0.0512 1.0000 Uani . . . . . .
F104 F 1.4195(3) -0.2352(3) 0.86187(16) 0.0786 1.0000 Uani . . . . . .
C105 C 1.4460(4) -0.0700(4) 0.8112(2) 0.0520 1.0000 Uani . . . . . .
C106 C 1.4050(3) 0.0296(3) 0.7815(2) 0.0385 1.0000 Uani . . . . . .
F107 F 1.4709(2) 0.0938(2) 0.75808(14) 0.0521 1.0000 Uani . . . . . .
F108 F 1.5472(2) -0.1005(3) 0.81818(16) 0.0694 1.0000 Uani . . . . . .
C109 C 0.6458(11) 0.5997(9) 0.9020(5) 0.1336 1.0000 Uani . . . . . .
C110 C 0.5729(12) 0.5471(15) 0.8924(5) 0.1499 1.0000 Uani . . . . . .
C111 C 0.5608(7) 0.4607(12) 0.9282(6) 0.1324 1.0000 Uani . . . . . .
C112 C 0.6160(5) 0.4194(5) 0.9751(4) 0.0722 1.0000 Uani . . . . . .
C113 C 0.6864(4) 0.4661(4) 0.9874(3) 0.0562 1.0000 Uani . . . . . .
C114 C 0.7428(6) 0.4200(7) 1.0397(3) 0.0839 1.0000 Uani . . . . . .
C115 C 0.7017(7) 0.5577(5) 0.9503(4) 0.0872 1.0000 Uani . . . . . .
C2 C 1.0376(3) 0.3620(3) 0.58954(17) 0.0292 1.0000 Uani . . . . . .
H31 H 0.9977 0.1841 0.5571 0.0354 1.0000 Uiso . . . . . .
H32 H 1.0386 0.1405 0.6179 0.0354 1.0000 Uiso . . . . . .
H33 H 0.9291 0.1331 0.6084 0.0354 1.0000 Uiso . . . . . .
H51 H 0.8580 0.5149 0.5547 0.0338 1.0000 Uiso . . . . . .
H61 H 0.7503 0.6030 0.4807 0.0391 1.0000 Uiso . . . . . .
H71 H 0.6663 0.5094 0.4389 0.0432 1.0000 Uiso . . . . . .
H81 H 0.6966 0.3268 0.4700 0.0423 1.0000 Uiso . . . . . .
H91 H 0.8041 0.2394 0.5444 0.0371 1.0000 Uiso . . . . . .
H111 H 0.9909 0.5407 0.7524 0.0385 1.0000 Uiso . . . . . .
H112 H 1.0011 0.4277 0.7894 0.0385 1.0000 Uiso . . . . . .
H113 H 1.0508 0.4479 0.7265 0.0385 1.0000 Uiso . . . . . .
H131 H 0.7070 0.5977 0.6619 0.0362 1.0000 Uiso . . . . . .
H141 H 0.6901 0.7387 0.5813 0.0426 1.0000 Uiso . . . . . .
H151 H 0.8372 0.7907 0.5293 0.0461 1.0000 Uiso . . . . . .
H161 H 1.0010 0.7041 0.5599 0.0464 1.0000 Uiso . . . . . .
H171 H 1.0168 0.5683 0.6427 0.0392 1.0000 Uiso . . . . . .
H181 H 0.7834 0.5897 0.7731 0.0436 1.0000 Uiso . . . . . .
H182 H 0.7870 0.4806 0.8140 0.0436 1.0000 Uiso . . . . . .
H183 H 0.7107 0.5215 0.7661 0.0436 1.0000 Uiso . . . . . .
H201 H 0.5937 0.2272 0.6646 0.0440 1.0000 Uiso . . . . . .
H202 H 0.6917 0.1467 0.6862 0.0440 1.0000 Uiso . . . . . .
H203 H 0.6999 0.2345 0.6311 0.0440 1.0000 Uiso . . . . . .
H221 H 0.5569 0.4720 0.7579 0.0471 1.0000 Uiso . . . . . .
H231 H 0.4623 0.6400 0.7159 0.0549 1.0000 Uiso . . . . . .
H241 H 0.4479 0.6909 0.6171 0.0560 1.0000 Uiso . . . . . .
H251 H 0.5313 0.5800 0.5574 0.0525 1.0000 Uiso . . . . . .
H261 H 0.6311 0.4147 0.5969 0.0403 1.0000 Uiso . . . . . .
H271 H 0.5317 0.2714 0.7660 0.0472 1.0000 Uiso . . . . . .
H272 H 0.6036 0.2912 0.8053 0.0472 1.0000 Uiso . . . . . .
H273 H 0.6228 0.1834 0.7904 0.0472 1.0000 Uiso . . . . . .
H291 H 0.7554 0.2279 0.9168 0.0544 1.0000 Uiso . . . . . .
H292 H 0.7178 0.3282 0.8704 0.0544 1.0000 Uiso . . . . . .
H293 H 0.6914 0.2243 0.8687 0.0544 1.0000 Uiso . . . . . .
H301 H 0.8855 0.0642 0.8987 0.0533 1.0000 Uiso . . . . . .
H302 H 0.9614 0.0558 0.8445 0.0533 1.0000 Uiso . . . . . .
H303 H 0.8473 0.0523 0.8433 0.0533 1.0000 Uiso . . . . . .
H321 H 0.8463 0.3768 0.9000 0.0520 1.0000 Uiso . . . . . .
H331 H 0.9650 0.4295 0.9434 0.0714 1.0000 Uiso . . . . . .
H341 H 1.1394 0.3488 0.9361 0.0775 1.0000 Uiso . . . . . .
H351 H 1.1960 0.2157 0.8868 0.0692 1.0000 Uiso . . . . . .
H361 H 1.0766 0.1604 0.8442 0.0498 1.0000 Uiso . . . . . .
H1091 H 0.6435 0.6578 0.8699 0.1199 1.0000 Uiso . . . . . .
H1121 H 0.6066 0.3539 1.0024 0.0843 1.0000 Uiso . . . . . .
H1141 H 0.7904 0.4626 1.0422 0.0985 1.0000 Uiso . . . . . .
H1142 H 0.6974 0.4167 1.0740 0.0985 1.0000 Uiso . . . . . .
H1143 H 0.7828 0.3520 1.0395 0.0985 1.0000 Uiso . . . . . .
H1151 H 0.7498 0.5964 0.9552 0.0945 1.0000 Uiso . . . . . .
H21 H 1.0513 0.3702 0.5487 0.0441 1.0000 Uiso . . . . . .
H22 H 1.0967 0.3199 0.6079 0.0441 1.0000 Uiso . . . . . .
H23 H 1.0237 0.4290 0.5980 0.0441 1.0000 Uiso . . . . . .
H1101 H 0.5281 0.5628 0.8625 0.1185 1.0000 Uiso . . . . . .
H1111 H 0.5085 0.4201 0.9236 0.1229 1.0000 Uiso . . . . . .

loop_
_atom_site_aniso_label
_atom_site_aniso_U_11
_atom_site_aniso_U_22
_atom_site_aniso_U_33
_atom_site_aniso_U_23
_atom_site_aniso_U_13
_atom_site_aniso_U_12
W1 0.01993(9) 0.01614(9) 0.03150(10) -0.00434(6) -0.00325(6) -0.00112(6)
P2 0.0192(4) 0.0178(4) 0.0320(5) -0.0025(3) -0.0047(3) -0.0021(3)
C3 0.0271(18) 0.0217(17) 0.038(2) -0.0057(15) -0.0072(15) -0.0005(14)
C4 0.0196(16) 0.0225(17) 0.039(2) -0.0046(15) -0.0040(14) -0.0021(13)
C5 0.0240(17) 0.0222(17) 0.036(2) 0.0017(14) -0.0060(15) -0.0031(14)
C6 0.0272(19) 0.0264(19) 0.045(2) 0.0027(16) -0.0094(17) -0.0016(15)
C7 0.0265(19) 0.038(2) 0.041(2) 0.0058(17) -0.0112(16) -0.0063(16)
C8 0.033(2) 0.036(2) 0.042(2) -0.0038(18) -0.0108(17) -0.0094(17)
C9 0.0280(18) 0.0256(18) 0.043(2) -0.0037(16) -0.0087(16) -0.0061(15)
P3 0.0256(4) 0.0180(4) 0.0361(5) -0.0059(4) -0.0030(4) -0.0020(3)
C11 0.036(2) 0.0270(19) 0.040(2) -0.0066(16) -0.0099(17) -0.0085(16)
C12 0.0299(18) 0.0139(15) 0.041(2) -0.0056(14) -0.0044(16) -0.0030(13)
C13 0.0288(19) 0.0178(16) 0.044(2) -0.0071(15) -0.0049(16) 0.0004(14)
C14 0.035(2) 0.0237(19) 0.046(2) -0.0077(17) -0.0071(18) -0.0012(16)
C15 0.047(2) 0.0225(19) 0.048(2) -0.0004(17) -0.009(2) -0.0047(17)
C16 0.035(2) 0.026(2) 0.055(3) -0.0038(18) -0.0045(19) -0.0079(17)
C17 0.0277(19) 0.0225(18) 0.048(2) -0.0051(16) -0.0058(16) -0.0045(15)
C18 0.042(2) 0.0230(19) 0.044(2) -0.0106(17) -0.0016(18) 0.0028(16)
P1 0.0222(4) 0.0201(4) 0.0438(5) -0.0061(4) -0.0021(4) -0.0022(3)
C20 0.0280(19) 0.0226(18) 0.056(3) -0.0065(17) -0.0090(18) -0.0018(15)
C21 0.0159(16) 0.0215(18) 0.059(3) -0.0087(17) -0.0004(16) -0.0022(13)
C22 0.0230(18) 0.031(2) 0.069(3) -0.015(2) 0.0016(19) -0.0034(16)
C23 0.026(2) 0.026(2) 0.092(4) -0.018(2) 0.006(2) -0.0039(16)
C24 0.025(2) 0.023(2) 0.092(4) 0.001(2) -0.004(2) 0.0022(16)
C25 0.027(2) 0.030(2) 0.075(3) 0.001(2) -0.010(2) -0.0026(17)
C26 0.0238(18) 0.0254(19) 0.052(2) -0.0001(17) -0.0116(17) -0.0007(15)
C27 0.0234(18) 0.038(2) 0.055(3) -0.0063(19) 0.0043(18) -0.0088(16)
P4 0.0337(5) 0.0262(5) 0.0330(5) -0.0044(4) -0.0004(4) -0.0050(4)
C29 0.043(3) 0.055(3) 0.039(2) -0.010(2) 0.006(2) -0.010(2)
C30 0.060(3) 0.033(2) 0.037(2) -0.0011(18) -0.003(2) -0.009(2)
C31 0.040(2) 0.036(2) 0.0277(19) -0.0016(16) -0.0055(16) -0.0082(17)
C32 0.061(3) 0.042(2) 0.034(2) -0.0116(19) -0.007(2) -0.011(2)
C33 0.085(4) 0.067(4) 0.045(3) -0.018(3) -0.006(3) -0.029(3)
C34 0.079(4) 0.110(6) 0.044(3) -0.020(3) -0.013(3) -0.048(4)
C35 0.045(3) 0.101(5) 0.039(3) -0.013(3) -0.012(2) -0.023(3)
C36 0.043(2) 0.050(3) 0.034(2) -0.0049(19) -0.0035(18) -0.008(2)
N1 0.0181(13) 0.0225(15) 0.0296(15) -0.0024(12) -0.0022(11) -0.0020(11)
N2 0.0266(15) 0.0179(15) 0.0410(18) -0.0074(13) -0.0061(13) -0.0004(12)
Al1 0.0249(5) 0.0188(5) 0.0361(6) -0.0046(4) -0.0046(4) -0.0015(4)
C40 0.0303(19) 0.0186(17) 0.045(2) -0.0049(15) -0.0066(16) -0.0012(14)
C41 0.0270(18) 0.0254(18) 0.042(2) -0.0086(16) -0.0045(16) -0.0039(15)
F42 0.0357(12) 0.0251(11) 0.0452(14) -0.0016(10) -0.0073(10) -0.0053(9)
C43 0.029(2) 0.030(2) 0.047(2) -0.0141(18) -0.0122(17) 0.0063(16)
F44 0.0355(13) 0.0493(16) 0.0511(16) -0.0098(12) -0.0175(12) 0.0051(11)
C45 0.028(2) 0.043(2) 0.060(3) -0.026(2) -0.0095(19) -0.0043(17)
F46 0.0295(13) 0.073(2) 0.081(2) -0.0318(17) -0.0138(14) -0.0085(13)
C47 0.030(2) 0.032(2) 0.060(3) -0.018(2) 0.0011(19) -0.0109(17)
C48 0.031(2) 0.0228(18) 0.050(2) -0.0093(17) -0.0031(17) -0.0039(15)
F49 0.0408(14) 0.0254(12) 0.0570(16) 0.0022(11) -0.0035(12) -0.0084(10)
F50 0.0424(15) 0.0490(16) 0.080(2) -0.0200(15) 0.0057(14) -0.0246(13)
C51 0.035(2) 0.0233(18) 0.038(2) -0.0062(15) -0.0052(16) -0.0037(15)
C52 0.038(2) 0.0255(19) 0.036(2) -0.0056(16) -0.0106(17) -0.0028(16)
F53 0.0375(13) 0.0271(12) 0.0449(14) -0.0082(10) -0.0050(10) 0.0019(10)
C54 0.052(3) 0.030(2) 0.043(2) -0.0053(18) -0.015(2) 0.0001(19)
F55 0.0641(19) 0.0411(15) 0.0586(18) 0.0028(13) -0.0265(15) 0.0093(14)
C56 0.076(4) 0.037(2) 0.036(2) 0.0002(19) -0.015(2) -0.011(2)
F57 0.123(3) 0.0542(19) 0.0332(15) 0.0038(13) -0.0197(17) -0.011(2)
C58 0.073(4) 0.035(2) 0.040(2) -0.0147(19) 0.006(2) -0.012(2)
C59 0.047(2) 0.0221(19) 0.045(2) -0.0078(17) 0.0011(19) -0.0066(17)
F60 0.0479(15) 0.0258(12) 0.0581(17) -0.0103(11) 0.0117(13) -0.0025(11)
F61 0.113(3) 0.0488(18) 0.0427(16) -0.0145(14) 0.0208(18) -0.0167(18)
C62 0.0320(19) 0.0172(16) 0.044(2) -0.0090(15) -0.0010(16) -0.0034(14)
C63 0.035(2) 0.0235(19) 0.057(3) -0.0140(18) 0.0024(19) -0.0093(16)
F64 0.0368(14) 0.0469(15) 0.0705(19) -0.0274(14) -0.0144(13) -0.0046(11)
C65 0.029(2) 0.024(2) 0.091(4) -0.014(2) 0.010(2) -0.0057(16)
F66 0.0271(14) 0.0479(18) 0.151(4) -0.030(2) 0.0020(18) -0.0071(12)
C67 0.054(3) 0.024(2) 0.085(4) -0.009(2) 0.031(3) -0.003(2)
F68 0.074(2) 0.0404(17) 0.122(3) -0.0114(19) 0.062(2) 0.0019(16)
C69 0.085(4) 0.021(2) 0.047(3) -0.0053(19) 0.020(3) 0.004(2)
C70 0.050(3) 0.0187(18) 0.042(2) -0.0077(16) 0.0006(19) 0.0028(17)
F71 0.073(2) 0.0340(14) 0.0432(15) -0.0119(11) -0.0186(14) 0.0105(13)
F72 0.137(4) 0.0471(19) 0.0449(18) -0.0053(14) 0.026(2) 0.023(2)
N3 0.0258(15) 0.0165(13) 0.0278(15) -0.0038(11) -0.0048(12) -0.0016(11)
N4 0.0214(15) 0.0223(15) 0.0381(17) -0.0042(13) -0.0062(12) -0.0010(12)
Al2 0.0227(5) 0.0200(5) 0.0397(6) -0.0049(4) -0.0082(4) -0.0015(4)
C76 0.0235(17) 0.0210(17) 0.041(2) -0.0061(15) -0.0089(15) 0.0016(13)
C77 0.0238(18) 0.0253(18) 0.048(2) -0.0080(16) -0.0089(16) 0.0004(14)
F78 0.0325(12) 0.0304(12) 0.0595(16) -0.0149(11) -0.0046(11) -0.0104(10)
C79 0.034(2) 0.030(2) 0.048(2) -0.0119(18) -0.0122(18) 0.0052(16)
F80 0.0506(16) 0.0422(15) 0.0591(17) -0.0262(13) -0.0134(13) 0.0001(12)
C81 0.029(2) 0.037(2) 0.041(2) -0.0057(18) -0.0068(17) 0.0082(17)
F82 0.0423(15) 0.0608(18) 0.0421(15) -0.0133(13) -0.0029(12) 0.0094(13)
C83 0.0214(18) 0.033(2) 0.048(2) -0.0006(18) -0.0038(16) 0.0008(15)
C84 0.0226(17) 0.0244(18) 0.043(2) -0.0030(16) -0.0093(15) 0.0019(14)
F85 0.0300(12) 0.0310(12) 0.0541(15) -0.0081(11) -0.0088(10) -0.0074(9)
F86 0.0303(13) 0.0512(16) 0.0550(16) 0.0011(13) 0.0007(11) -0.0090(11)
C87 0.0258(18) 0.0272(19) 0.046(2) -0.0107(17) -0.0046(16) -0.0035(15)
C88 0.036(2) 0.039(2) 0.045(2) -0.0134(19) -0.0049(18) -0.0080(18)
F89 0.0402(14) 0.0585(17) 0.0485(15) -0.0107(13) -0.0132(12) -0.0110(13)
C90 0.038(2) 0.065(3) 0.060(3) -0.035(3) 0.002(2) -0.018(2)
F91 0.061(2) 0.100(3) 0.072(2) -0.048(2) -0.0094(17) -0.0290(19)
C92 0.038(2) 0.042(3) 0.083(4) -0.037(3) 0.013(2) -0.016(2)
F93 0.062(2) 0.060(2) 0.117(3) -0.061(2) 0.0204(19) -0.0305(16)
C94 0.034(2) 0.030(2) 0.070(3) -0.018(2) 0.010(2) -0.0085(17)
C95 0.0296(19) 0.029(2) 0.050(2) -0.0130(18) 0.0015(17) -0.0042(16)
F96 0.0350(12) 0.0277(12) 0.0468(14) -0.0033(10) -0.0060(10) -0.0005(10)
F97 0.0499(16) 0.0238(13) 0.092(2) -0.0131(13) 0.0150(16) -0.0067(11)
C98 0.033(2) 0.0250(18) 0.037(2) -0.0068(15) -0.0092(16) 0.0019(15)
C99 0.039(2) 0.0241(19) 0.038(2) -0.0075(16) -0.0040(17) 0.0008(16)
F100 0.0371(13) 0.0317(12) 0.0572(16) -0.0108(11) -0.0028(11) -0.0076(10)
C101 0.063(3) 0.028(2) 0.040(2) -0.0017(18) -0.003(2) -0.006(2)
F102 0.081(2) 0.0332(15) 0.0627(19) 0.0034(13) -0.0003(17) -0.0131(15)
C103 0.067(3) 0.027(2) 0.045(3) 0.0027(19) -0.016(2) 0.012(2)
F104 0.097(3) 0.0402(17) 0.071(2) 0.0109(16) -0.022(2) 0.0199(17)
C105 0.047(3) 0.049(3) 0.050(3) -0.013(2) -0.019(2) 0.020(2)
C106 0.036(2) 0.032(2) 0.045(2) -0.0078(18) -0.0103(18) 0.0009(17)
F107 0.0276(12) 0.0522(17) 0.074(2) -0.0113(14) -0.0127(13) -0.0021(11)
F108 0.0458(17) 0.070(2) 0.075(2) -0.0129(17) -0.0253(16) 0.0272(15)
C109 0.154(11) 0.090(7) 0.082(7) 0.008(5) 0.043(7) 0.056(7)
C110 0.137(11) 0.185(15) 0.078(6) -0.064(8) -0.030(7) 0.105(11)
C111 0.072(5) 0.178(12) 0.170(11) -0.135(10) -0.051(7) 0.052(7)
C112 0.050(3) 0.065(4) 0.107(6) -0.047(4) -0.006(3) 0.004(3)
C113 0.051(3) 0.051(3) 0.063(3) -0.023(3) -0.000(3) 0.003(2)
C114 0.070(4) 0.100(6) 0.075(5) -0.024(4) -0.012(4) 0.002(4)
C115 0.095(6) 0.048(4) 0.095(6) -0.005(4) 0.025(5) -0.004(4)
C2 0.0233(17) 0.0266(18) 0.0346(19) -0.0017(15) -0.0051(14) -0.0040(14)

loop_
_atom_type_symbol
_atom_type_scat_dispersion_real
_atom_type_scat_dispersion_imag
_atom_type_scat_Cromer_Mann_a1
_atom_type_scat_Cromer_Mann_b1
_atom_type_scat_Cromer_Mann_a2
_atom_type_scat_Cromer_Mann_b2
_atom_type_scat_Cromer_Mann_a3
_atom_type_scat_Cromer_Mann_b3
_atom_type_scat_Cromer_Mann_a4
_atom_type_scat_Cromer_Mann_b4
_atom_type_scat_Cromer_Mann_c
_atom_type_scat_source
C 0.0181 0.0091 2.3100 20.8439 1.0200 10.2075 1.5886 0.5687 0.8650 51.6512 0.2156 'International Tables Vol C 4.2.6.8 and 6.1.1.4'
H 0.0000 0.0000 0.4930 10.5109 0.3229 26.1257 0.1402 3.1424 0.0408 57.7998 0.0030 'International Tables Vol C 4.2.6.8 and 6.1.1.4'
Al 0.2130 0.2455 6.4202 3.0387 1.9002 0.7426 1.5936 31.5472 1.9646 85.0886 1.1151 'International Tables Vol C 4.2.6.8 and 6.1.1.4'
F 0.0727 0.0534 3.5392 10.2825 2.6412 4.2944 1.5170 0.2615 1.0243 26.1476 0.2776 'International Tables Vol C 4.2.6.8 and 6.1.1.4'
N 0.0311 0.0180 12.2126 0.0057 3.1322 9.8933 2.0125 28.9975 1.1663 0.5826 -11.5290 'International Tables Vol C 4.2.6.8 and 6.1.1.4'
P 0.2955 0.4335 6.4345 1.9067 4.1791 27.1570 1.7800 0.5260 1.4908 68.1645 1.1149 'International Tables Vol C 4.2.6.8 and 6.1.1.4'
W -5.4734 5.5774 29.0818 1.7203 15.4300 9.2259 14.4327 0.3217 5.1198 57.0560 9.8875 'International Tables Vol C 4.2.6.8 and 6.1.1.4'

loop_
_geom_angle_atom_site_label_1
_geom_angle_site_symmetry_1
_geom_angle_atom_site_label_2
_geom_angle_site_symmetry_2
_geom_angle_atom_site_label_3
_geom_angle_site_symmetry_3
_geom_angle
_geom_angle_publ_flag
P2 . W1 . P3 . 94.79(3) yes
P2 . W1 . P1 . 94.06(3) yes
P3 . W1 . P1 . 96.51(3) yes
P2 . W1 . P4 . 170.02(3) yes
P3 . W1 . P4 . 89.70(3) yes
P1 . W1 . P4 . 94.28(3) yes
P2 . W1 . N1 . 88.06(9) yes
P3 . W1 . N1 . 176.59(9) yes
P1 . W1 . N1 . 85.13(9) yes
P4 . W1 . N1 . 87.20(10) yes
P2 . W1 . N3 . 82.03(9) yes
P3 . W1 . N3 . 87.22(9) yes
P1 . W1 . N3 . 174.83(9) yes
P4 . W1 . N3 . 89.31(9) yes
N1 . W1 . N3 . 91.34(12) yes
W1 . P2 . C3 . 108.95(13) yes
W1 . P2 . C4 . 127.16(13) yes
C3 . P2 . C4 . 102.29(18) yes
W1 . P2 . C2 . 114.32(13) yes
C3 . P2 . C2 . 99.65(18) yes
C4 . P2 . C2 . 100.66(17) yes
P2 . C3 . H31 . 109.8 no
P2 . C3 . H32 . 109.6 no
H31 . C3 . H32 . 109.2 no
P2 . C3 . H33 . 109.7 no
H31 . C3 . H33 . 109.5 no
H32 . C3 . H33 . 109.1 no
P2 . C4 . C5 . 120.0(3) yes
P2 . C4 . C9 . 121.4(3) yes
C5 . C4 . C9 . 118.7(4) yes
C4 . C5 . C6 . 120.4(4) yes
C4 . C5 . H51 . 119.1 no
C6 . C5 . H51 . 120.5 no
C5 . C6 . C7 . 120.5(4) yes
C5 . C6 . H61 . 119.3 no
C7 . C6 . H61 . 120.2 no
C6 . C7 . C8 . 119.5(4) yes
C6 . C7 . H71 . 120.5 no
C8 . C7 . H71 . 120.0 no
C7 . C8 . C9 . 120.3(4) yes
C7 . C8 . H81 . 120.2 no
C9 . C8 . H81 . 119.6 no
C4 . C9 . C8 . 120.7(4) yes
C4 . C9 . H91 . 119.2 no
C8 . C9 . H91 . 120.1 no
W1 . P3 . C11 . 110.76(13) yes
W1 . P3 . C12 . 122.30(13) yes
C11 . P3 . C12 . 101.34(18) yes
W1 . P3 . C18 . 117.03(15) yes
C11 . P3 . C18 . 101.5(2) yes
C12 . P3 . C18 . 101.00(19) yes
P3 . C11 . H111 . 110.1 no
P3 . C11 . H112 . 110.2 no
H111 . C11 . H112 . 108.9 no
P3 . C11 . H113 . 110.1 no
H111 . C11 . H113 . 108.7 no
H112 . C11 . H113 . 108.9 no
P3 . C12 . C13 . 119.9(3) yes
P3 . C12 . C17 . 121.7(3) yes
C13 . C12 . C17 . 118.4(4) yes
C12 . C13 . C14 . 120.5(4) yes
C12 . C13 . H131 . 119.6 no
C14 . C13 . H131 . 120.0 no
C13 . C14 . C15 . 120.4(4) yes
C13 . C14 . H141 . 119.7 no
C15 . C14 . H141 . 119.9 no
C14 . C15 . C16 . 120.1(4) yes
C14 . C15 . H151 . 120.7 no
C16 . C15 . H151 . 119.2 no
C15 . C16 . C17 . 119.4(4) yes
C15 . C16 . H161 . 121.0 no
C17 . C16 . H161 . 119.6 no
C16 . C17 . C12 . 121.2(4) yes
C16 . C17 . H171 . 119.2 no
C12 . C17 . H171 . 119.7 no
P3 . C18 . H181 . 109.7 no
P3 . C18 . H182 . 109.8 no
H181 . C18 . H182 . 109.0 no
P3 . C18 . H183 . 109.9 no
H181 . C18 . H183 . 109.1 no
H182 . C18 . H183 . 109.4 no
W1 . P1 . C20 . 109.54(13) yes
W1 . P1 . C21 . 122.32(12) yes
C20 . P1 . C21 . 103.3(2) yes
W1 . P1 . C27 . 119.03(15) yes
C20 . P1 . C27 . 98.2(2) yes
C21 . P1 . C27 . 100.9(2) yes
P1 . C20 . H201 . 109.7 no
P1 . C20 . H202 . 109.3 no
H201 . C20 . H202 . 108.8 no
P1 . C20 . H203 . 109.9 no
H201 . C20 . H203 . 109.8 no
H202 . C20 . H203 . 109.3 no
P1 . C21 . C22 . 120.1(4) yes
P1 . C21 . C26 . 120.8(3) yes
C22 . C21 . C26 . 119.1(4) yes
C21 . C22 . C23 . 120.0(5) yes
C21 . C22 . H221 . 120.1 no
C23 . C22 . H221 . 119.9 no
C22 . C23 . C24 . 120.0(5) yes
C22 . C23 . H231 . 120.7 no
C24 . C23 . H231 . 119.3 no
C23 . C24 . C25 . 120.5(4) yes
C23 . C24 . H241 . 118.9 no
C25 . C24 . H241 . 120.6 no
C24 . C25 . C26 . 120.0(5) yes
C24 . C25 . H251 . 119.5 no
C26 . C25 . H251 . 120.4 no
C25 . C26 . C21 . 120.4(4) yes
C25 . C26 . H261 . 119.4 no
C21 . C26 . H261 . 120.2 no
P1 . C27 . H271 . 110.2 no
P1 . C27 . H272 . 110.3 no
H271 . C27 . H272 . 108.8 no
P1 . C27 . H273 . 110.1 no
H271 . C27 . H273 . 108.6 no
H272 . C27 . H273 . 108.8 no
W1 . P4 . C29 . 125.76(17) yes
W1 . P4 . C30 . 110.30(16) yes
C29 . P4 . C30 . 99.6(2) yes
W1 . P4 . C31 . 115.44(14) yes
C29 . P4 . C31 . 100.5(2) yes
C30 . P4 . C31 . 101.8(2) yes
P4 . C29 . H291 . 109.9 no
P4 . C29 . H292 . 109.9 no
H291 . C29 . H292 . 109.2 no
P4 . C29 . H293 . 109.8 no
H291 . C29 . H293 . 109.1 no
H292 . C29 . H293 . 108.9 no
P4 . C30 . H301 . 110.6 no
P4 . C30 . H302 . 110.1 no
H301 . C30 . H302 . 109.1 no
P4 . C30 . H303 . 110.0 no
H301 . C30 . H303 . 109.1 no
H302 . C30 . H303 . 108.0 no
P4 . C31 . C32 . 121.9(4) yes
P4 . C31 . C36 . 119.6(4) yes
C32 . C31 . C36 . 118.5(4) yes
C31 . C32 . C33 . 120.5(5) yes
C31 . C32 . H321 . 119.2 no
C33 . C32 . H321 . 120.2 no
C32 . C33 . C34 . 120.2(6) yes
C32 . C33 . H331 . 119.5 no
C34 . C33 . H331 . 120.3 no
C33 . C34 . C35 . 120.3(5) yes
C33 . C34 . H341 . 119.9 no
C35 . C34 . H341 . 119.9 no
C34 . C35 . C36 . 120.1(6) yes
C34 . C35 . H351 . 119.6 no
C36 . C35 . H351 . 120.3 no
C35 . C36 . C31 . 120.3(5) yes
C35 . C36 . H361 . 120.2 no
C31 . C36 . H361 . 119.5 no
W1 . N1 . N2 . 179.2(3) yes
N1 . N2 . Al1 . 168.5(3) yes
N2 . Al1 . C40 . 104.67(15) yes
N2 . Al1 . C51 . 106.09(16) yes
C40 . Al1 . C51 . 111.04(18) yes
N2 . Al1 . C62 . 103.88(15) yes
C40 . Al1 . C62 . 118.18(18) yes
C51 . Al1 . C62 . 111.73(17) yes
Al1 . C40 . C41 . 121.9(3) yes
Al1 . C40 . C48 . 124.2(3) yes
C41 . C40 . C48 . 113.9(4) yes
C40 . C41 . F42 . 119.2(3) yes
C40 . C41 . C43 . 124.7(4) yes
F42 . C41 . C43 . 116.1(4) yes
C41 . C43 . F44 . 120.8(4) yes
C41 . C43 . C45 . 118.9(4) yes
F44 . C43 . C45 . 120.3(4) yes
C43 . C45 . F46 . 120.7(5) yes
C43 . C45 . C47 . 119.7(4) yes
F46 . C45 . C47 . 119.7(4) yes
C45 . C47 . C48 . 119.2(4) yes
C45 . C47 . F50 . 120.5(4) yes
C48 . C47 . F50 . 120.3(4) yes
C47 . C48 . C40 . 123.7(4) yes
C47 . C48 . F49 . 116.0(4) yes
C40 . C48 . F49 . 120.3(4) yes
Al1 . C51 . C52 . 124.6(3) yes
Al1 . C51 . C59 . 121.1(3) yes
C52 . C51 . C59 . 114.2(4) yes
C51 . C52 . F53 . 120.3(4) yes
C51 . C52 . C54 . 123.8(4) yes
F53 . C52 . C54 . 115.9(4) yes
C52 . C54 . F55 . 120.5(4) yes
C52 . C54 . C56 . 119.2(4) yes
F55 . C54 . C56 . 120.3(4) yes
C54 . C56 . F57 . 120.4(5) yes
C54 . C56 . C58 . 119.8(4) yes
F57 . C56 . C58 . 119.9(5) yes
C56 . C58 . C59 . 118.7(5) yes
C56 . C58 . F61 . 119.9(5) yes
C59 . C58 . F61 . 121.5(5) yes
C51 . C59 . C58 . 124.3(4) yes
C51 . C59 . F60 . 118.9(4) yes
C58 . C59 . F60 . 116.8(4) yes
Al1 . C62 . C63 . 119.5(3) yes
Al1 . C62 . C70 . 127.0(3) yes
C63 . C62 . C70 . 113.5(4) yes
C62 . C63 . F64 . 118.6(4) yes
C62 . C63 . C65 . 125.1(5) yes
F64 . C63 . C65 . 116.3(4) yes
C63 . C65 . F66 . 121.1(6) yes
C63 . C65 . C67 . 118.8(5) yes
F66 . C65 . C67 . 120.1(5) yes
C65 . C67 . F68 . 120.3(6) yes
C65 . C67 . C69 . 119.2(5) yes
F68 . C67 . C69 . 120.5(6) yes
C67 . C69 . C70 . 119.8(5) yes
C67 . C69 . F72 . 119.9(5) yes
C70 . C69 . F72 . 120.3(6) yes
C69 . C70 . C62 . 123.6(5) yes
C69 . C70 . F71 . 116.2(5) yes
C62 . C70 . F71 . 120.2(4) yes
W1 . N3 . N4 . 177.5(3) yes
N3 . N4 . Al2 . 179.1(3) yes
N4 . Al2 . C76 . 108.37(16) yes
N4 . Al2 . C87 . 103.67(16) yes
C76 . Al2 . C87 . 111.34(18) yes
N4 . Al2 . C98 . 106.54(16) yes
C76 . Al2 . C98 . 107.56(17) yes
C87 . Al2 . C98 . 118.82(18) yes
Al2 . C76 . C77 . 120.7(3) yes
Al2 . C76 . C84 . 124.5(3) yes
C77 . C76 . C84 . 114.6(4) yes
C76 . C77 . F78 . 118.9(4) yes
C76 . C77 . C79 . 123.9(4) yes
F78 . C77 . C79 . 117.2(4) yes
C77 . C79 . F80 . 121.3(4) yes
C77 . C79 . C81 . 119.1(4) yes
F80 . C79 . C81 . 119.6(4) yes
C79 . C81 . F82 . 120.4(4) yes
C79 . C81 . C83 . 119.5(4) yes
F82 . C81 . C83 . 120.1(4) yes
C81 . C83 . C84 . 119.1(4) yes
C81 . C83 . F86 . 119.8(4) yes
C84 . C83 . F86 . 121.1(4) yes
C76 . C84 . C83 . 123.8(4) yes
C76 . C84 . F85 . 120.1(4) yes
C83 . C84 . F85 . 116.1(4) yes
Al2 . C87 . C88 . 127.7(3) yes
Al2 . C87 . C95 . 118.4(3) yes
C88 . C87 . C95 . 113.9(4) yes
C87 . C88 . F89 . 119.2(4) yes
C87 . C88 . C90 . 123.4(5) yes
F89 . C88 . C90 . 117.4(4) yes
C88 . C90 . F91 . 120.4(5) yes
C88 . C90 . C92 . 120.0(5) yes
F91 . C90 . C92 . 119.6(5) yes
C90 . C92 . F93 . 120.1(5) yes
C90 . C92 . C94 . 119.4(4) yes
F93 . C92 . C94 . 120.5(5) yes
C92 . C94 . C95 . 118.7(5) yes
C92 . C94 . F97 . 120.6(4) yes
C95 . C94 . F97 . 120.7(5) yes
C87 . C95 . C94 . 124.5(5) yes
C87 . C95 . F96 . 118.7(4) yes
C94 . C95 . F96 . 116.8(4) yes
Al2 . C98 . C99 . 126.1(3) yes
Al2 . C98 . C106 . 118.8(3) yes
C99 . C98 . C106 . 114.7(4) yes
C98 . C99 . F100 . 120.1(4) yes
C98 . C99 . C101 . 123.5(4) yes
F100 . C99 . C101 . 116.4(4) yes
C99 . C101 . F102 . 120.9(5) yes
C99 . C101 . C103 . 118.9(5) yes
F102 . C101 . C103 . 120.1(4) yes
C101 . C103 . F104 . 120.1(5) yes
C101 . C103 . C105 . 120.5(4) yes
F104 . C103 . C105 . 119.4(5) yes
C103 . C105 . C106 . 118.5(5) yes
C103 . C105 . F108 . 120.8(5) yes
C106 . C105 . F108 . 120.6(5) yes
C98 . C106 . C105 . 123.8(5) yes
C98 . C106 . F107 . 118.5(4) yes
C105 . C106 . F107 . 117.7(4) yes
C110 . C109 . C115 . 118.9(11) yes
C110 . C109 . H1091 . 104.6 no
C115 . C109 . H1091 . 136.5 no
C109 . C110 . C111 . 119.6(11) yes
C109 . C110 . H1101 . 131.5 no
C111 . C110 . H1101 . 109.0 no
C110 . C111 . C112 . 121.5(12) yes
C110 . C111 . H1111 . 122.7 no
C112 . C111 . H1111 . 115.7 no
C111 . C112 . C113 . 122.1(10) yes
C111 . C112 . H1121 . 121.5 no
C113 . C112 . H1121 . 116.3 no
C112 . C113 . C114 . 120.4(7) yes
C112 . C113 . C115 . 118.1(7) yes
C114 . C113 . C115 . 121.4(7) yes
C113 . C114 . H1141 . 110.3 no
C113 . C114 . H1142 . 111.7 no
H1141 . C114 . H1142 . 106.8 no
C113 . C114 . H1143 . 111.9 no
H1141 . C114 . H1143 . 107.0 no
H1142 . C114 . H1143 . 108.9 no
C109 . C115 . C113 . 119.7(10) yes
C109 . C115 . H1151 . 115.9 no
C113 . C115 . H1151 . 124.3 no
P2 . C2 . H21 . 109.9 no
P2 . C2 . H22 . 110.3 no
H21 . C2 . H22 . 108.9 no
P2 . C2 . H23 . 110.1 no
H21 . C2 . H23 . 108.6 no
H22 . C2 . H23 . 109.0 no

loop_
_geom_bond_atom_site_label_1
_geom_bond_site_symmetry_1
_geom_bond_atom_site_label_2
_geom_bond_site_symmetry_2
_geom_bond_distance
_geom_bond_publ_flag
W1 . P2 . 2.5338(10) yes
W1 . P3 . 2.5714(9) yes
W1 . P1 . 2.5815(10) yes
W1 . P4 . 2.5364(10) yes
W1 . N1 . 1.917(3) yes
W1 . N3 . 1.906(3) yes
P2 . C3 . 1.829(4) yes
P2 . C4 . 1.830(4) yes
P2 . C2 . 1.833(4) yes
C3 . H31 . 0.949 no
C3 . H32 . 0.954 no
C3 . H33 . 0.951 no
C4 . C5 . 1.402(5) yes
C4 . C9 . 1.398(5) yes
C5 . C6 . 1.385(5) yes
C5 . H51 . 0.952 no
C6 . C7 . 1.389(6) yes
C6 . H61 . 0.963 no
C7 . C8 . 1.389(6) yes
C7 . H71 . 0.965 no
C8 . C9 . 1.386(6) yes
C8 . H81 . 0.963 no
C9 . H91 . 0.961 no
P3 . C11 . 1.822(4) yes
P3 . C12 . 1.830(4) yes
P3 . C18 . 1.827(4) yes
C11 . H111 . 0.955 no
C11 . H112 . 0.953 no
C11 . H113 . 0.955 no
C12 . C13 . 1.400(5) yes
C12 . C17 . 1.387(6) yes
C13 . C14 . 1.388(6) yes
C13 . H131 . 0.957 no
C14 . C15 . 1.377(6) yes
C14 . H141 . 0.964 no
C15 . C16 . 1.388(6) yes
C15 . H151 . 0.963 no
C16 . C17 . 1.396(6) yes
C16 . H161 . 0.959 no
C17 . H171 . 0.958 no
C18 . H181 . 0.955 no
C18 . H182 . 0.951 no
C18 . H183 . 0.950 no
P1 . C20 . 1.822(5) yes
P1 . C21 . 1.828(4) yes
P1 . C27 . 1.824(5) yes
C20 . H201 . 0.951 no
C20 . H202 . 0.956 no
C20 . H203 . 0.945 no
C21 . C22 . 1.401(6) yes
C21 . C26 . 1.388(7) yes
C22 . C23 . 1.398(6) yes
C22 . H221 . 0.968 no
C23 . C24 . 1.383(9) yes
C23 . H231 . 0.963 no
C24 . C25 . 1.373(8) yes
C24 . H241 . 0.963 no
C25 . C26 . 1.401(6) yes
C25 . H251 . 0.956 no
C26 . H261 . 0.963 no
C27 . H271 . 0.955 no
C27 . H272 . 0.952 no
C27 . H273 . 0.955 no
P4 . C29 . 1.817(5) yes
P4 . C30 . 1.830(5) yes
P4 . C31 . 1.818(5) yes
C29 . H291 . 0.951 no
C29 . H292 . 0.953 no
C29 . H293 . 0.954 no
C30 . H301 . 0.946 no
C30 . H302 . 0.958 no
C30 . H303 . 0.959 no
C31 . C32 . 1.396(6) yes
C31 . C36 . 1.390(6) yes
C32 . C33 . 1.394(8) yes
C32 . H321 . 0.959 no
C33 . C34 . 1.368(10) yes
C33 . H331 . 0.975 no
C34 . C35 . 1.377(10) yes
C34 . H341 . 0.966 no
C35 . C36 . 1.398(7) yes
C35 . H351 . 0.966 no
C36 . H361 . 0.970 no
N1 . N2 . 1.149(4) yes
N2 . Al1 . 1.915(3) yes
Al1 . C40 . 2.001(4) yes
Al1 . C51 . 2.000(4) yes
Al1 . C62 . 1.990(4) yes
C40 . C41 . 1.384(6) yes
C40 . C48 . 1.386(6) yes
C41 . F42 . 1.356(5) yes
C41 . C43 . 1.380(6) yes
C43 . F44 . 1.339(5) yes
C43 . C45 . 1.370(7) yes
C45 . F46 . 1.336(5) yes
C45 . C47 . 1.378(7) yes
C47 . C48 . 1.388(6) yes
C47 . F50 . 1.341(5) yes
C48 . F49 . 1.352(5) yes
C51 . C52 . 1.379(6) yes
C51 . C59 . 1.381(6) yes
C52 . F53 . 1.353(5) yes
C52 . C54 . 1.380(6) yes
C54 . F55 . 1.349(5) yes
C54 . C56 . 1.370(8) yes
C56 . F57 . 1.348(5) yes
C56 . C58 . 1.376(8) yes
C58 . C59 . 1.376(7) yes
C58 . F61 . 1.343(6) yes
C59 . F60 . 1.361(5) yes
C62 . C63 . 1.383(6) yes
C62 . C70 . 1.378(6) yes
C63 . F64 . 1.352(6) yes
C63 . C65 . 1.378(6) yes
C65 . F66 . 1.345(6) yes
C65 . C67 . 1.365(9) yes
C67 . F68 . 1.338(6) yes
C67 . C69 . 1.376(10) yes
C69 . C70 . 1.385(7) yes
C69 . F72 . 1.346(7) yes
C70 . F71 . 1.348(6) yes
N3 . N4 . 1.150(4) yes
N4 . Al2 . 1.891(3) yes
Al2 . C76 . 2.004(4) yes
Al2 . C87 . 1.994(4) yes
Al2 . C98 . 1.988(4) yes
C76 . C77 . 1.384(6) yes
C76 . C84 . 1.380(6) yes
C77 . F78 . 1.352(5) yes
C77 . C79 . 1.377(6) yes
C79 . F80 . 1.344(5) yes
C79 . C81 . 1.375(7) yes
C81 . F82 . 1.338(5) yes
C81 . C83 . 1.382(7) yes
C83 . C84 . 1.376(6) yes
C83 . F86 . 1.345(5) yes
C84 . F85 . 1.354(5) yes
C87 . C88 . 1.381(6) yes
C87 . C95 . 1.392(6) yes
C88 . F89 . 1.358(5) yes
C88 . C90 . 1.379(7) yes
C90 . F91 . 1.346(6) yes
C90 . C92 . 1.374(8) yes
C92 . F93 . 1.336(5) yes
C92 . C94 . 1.371(8) yes
C94 . C95 . 1.379(6) yes
C94 . F97 . 1.342(6) yes
C95 . F96 . 1.349(5) yes
C98 . C99 . 1.390(6) yes
C98 . C106 . 1.381(6) yes
C99 . F100 . 1.338(5) yes
C99 . C101 . 1.382(6) yes
C101 . F102 . 1.341(6) yes
C101 . C103 . 1.364(8) yes
C103 . F104 . 1.342(5) yes
C103 . C105 . 1.382(8) yes
C105 . C106 . 1.379(6) yes
C105 . F108 . 1.344(6) yes
C106 . F107 . 1.360(5) yes
C109 . C110 . 1.42(2) yes
C109 . C115 . 1.390(16) yes
C109 . H1091 . 0.951 no
C110 . C111 . 1.30(2) yes
C110 . H1101 . 0.950 no
C111 . C112 . 1.357(14) yes
C111 . H1111 . 1.028 no
C112 . C113 . 1.361(9) yes
C112 . H1121 . 0.988 no
C113 . C114 . 1.477(10) yes
C113 . C115 . 1.377(9) yes
C114 . H1141 . 0.978 no
C114 . H1142 . 0.954 no
C114 . H1143 . 0.952 no
C115 . H1151 . 0.962 no
C2 . H21 . 0.956 no
C2 . H22 . 0.951 no
C2 . H23 . 0.954 no

loop_
_geom_hbond_atom_site_label_D
_geom_hbond_site_symmetry_D
_geom_hbond_atom_site_label_H
_geom_hbond_site_symmetry_H
_geom_hbond_atom_site_label_A
_geom_hbond_site_symmetry_A
_geom_hbond_angle_DHA
_geom_hbond_distance_DH
_geom_hbond_distance_HA
_geom_hbond_distance_DA
_geom_hbond_publ_flag
C27 . H272 . C29 . 129 0.95 2.60 3.285(8) yes
C29 . H293 . C27 . 131 0.95 2.58 3.285(8) yes
C2 . H23 . C17 . 168 0.95 2.59 3.531(8) yes

loop_
_platon_squeeze_void_nr
_platon_squeeze_void_average_x
_platon_squeeze_void_average_y
_platon_squeeze_void_average_z
_platon_squeeze_void_volume
_platon_squeeze_void_count_electrons
_platon_squeeze_void_content
1 -0.033 0.000 0.000 475 120 ' '
